data_4037562
loop_
_publ_author_name
'Zhao, Yulei'
'Zhang, Zheng'
'Liu, Xu'
'Wang, Zongkang'
'Cao, Ziping'
'Tian, Laijin'
'Yue, Mingbo'
'You, Jinmao'

_publ_section_title
;
 TBAF-Catalyzed O-Nucleophilic Cyclization of Enaminones: A Process for
 the Synthesis of Dihydroisobenzofuran Derivatives.
;
_journal_issue 3
_journal_name_full 'The Journal of organic chemistry'
_journal_page_first 1379
_journal_page_last 1386
_journal_paper_doi 10.1021/acs.joc.8b02842
_journal_volume 84
_journal_year 2019
_chemical_formula_sum 'C29 H21 N O'
_chemical_formula_weight 399.47
_space_group_IT_number 14
_space_group_name_Hall '-P 2yn'
_space_group_name_H-M_alt 'P 1 21/n 1'
_symmetry_cell_setting monoclinic
_symmetry_space_group_name_H-M 'P 1 21/n 1'
_atom_sites_solution_hydrogens geom
_atom_sites_solution_primary direct
_atom_sites_solution_secondary difmap
_audit_creation_method SHELXL-97
_cell_angle_alpha 90.00
_cell_angle_beta 94.761(2)
_cell_angle_gamma 90.00
_cell_formula_units_Z 4
_cell_length_a 14.3428(12)
_cell_length_b 9.8491(8)
_cell_length_c 15.2700(13)
_cell_measurement_reflns_used 1635
_cell_measurement_temperature 298(2)
_cell_measurement_theta_max 20.949
_cell_measurement_theta_min 2.464
_cell_volume 2149.7(3)
_computing_cell_refinement 'Bruker SMART'
_computing_data_collection 'Bruker SMART'
_computing_data_reduction 'Bruker SAINT'
_computing_molecular_graphics 'Bruker SHELXTL'
_computing_publication_material 'Bruker SHELXTL'
_computing_structure_refinement 'SHELXL-97 (Sheldrick, 1997)'
_computing_structure_solution 'SHELXS-97 (Sheldrick, 1990)'
_diffrn_ambient_temperature 298(2)
_diffrn_measured_fraction_theta_full 0.997
_diffrn_measured_fraction_theta_max 0.997
_diffrn_measurement_device_type 'CCD area detector'
_diffrn_measurement_method 'phi and omega scans'
_diffrn_radiation_monochromator graphite
_diffrn_radiation_source 'fine-focus sealed tube'
_diffrn_radiation_type MoK\a
_diffrn_radiation_wavelength 0.71073
_diffrn_reflns_av_R_equivalents 0.0593
_diffrn_reflns_av_sigmaI/netI 0.1642
_diffrn_reflns_limit_h_max 17
_diffrn_reflns_limit_h_min -17
_diffrn_reflns_limit_k_max 11
_diffrn_reflns_limit_k_min -11
_diffrn_reflns_limit_l_max 18
_diffrn_reflns_limit_l_min -17
_diffrn_reflns_number 10426
_diffrn_reflns_theta_full 25.02
_diffrn_reflns_theta_max 25.02
_diffrn_reflns_theta_min 2.46
_exptl_absorpt_coefficient_mu 0.074
_exptl_absorpt_correction_T_max 0.9912
_exptl_absorpt_correction_T_min 0.9731
_exptl_absorpt_correction_type multi-scan
_exptl_absorpt_process_details sadabs
_exptl_crystal_colour yellow
_exptl_crystal_density_diffrn 1.234
_exptl_crystal_density_meas ?
_exptl_crystal_density_method 'not measured'
_exptl_crystal_description block
_exptl_crystal_F_000 840
_exptl_crystal_size_max 0.37
_exptl_crystal_size_mid 0.21
_exptl_crystal_size_min 0.12
_refine_diff_density_max 0.136
_refine_diff_density_min -0.128
_refine_diff_density_rms 0.035
_refine_ls_extinction_coef 0.006(2)
_refine_ls_extinction_expression Fc^*^=kFc[1+0.001xFc^2^\l^3^/sin(2\q)]^-1/4^
_refine_ls_extinction_method SHELXL
_refine_ls_goodness_of_fit_ref 0.911
_refine_ls_hydrogen_treatment mixed
_refine_ls_matrix_type full
_refine_ls_number_parameters 281
_refine_ls_number_reflns 3782
_refine_ls_number_restraints 0
_refine_ls_restrained_S_all 0.911
_refine_ls_R_factor_all 0.1239
_refine_ls_R_factor_gt 0.0490
_refine_ls_shift/su_max 0.000
_refine_ls_shift/su_mean 0.000
_refine_ls_structure_factor_coef Fsqd
_refine_ls_weighting_details 'calc w=1/[\s^2^(Fo^2^)+(0.0001P)^2^+0.0000P] where P=(Fo^2^+2Fc^2^)/3'
_refine_ls_weighting_scheme calc
_refine_ls_wR_factor_gt 0.1364
_refine_ls_wR_factor_ref 0.1948
_reflns_number_gt 1897
_reflns_number_total 3782
_reflns_threshold_expression >2sigma(I)
_cod_data_source_file jo8b02842_si_002.cif
_cod_data_source_block 180731f
_cod_depositor_comments
;
The following automatic conversions were performed:

data item '_symmetry_cell_setting' value 'Monoclinic' was changed to
'monoclinic' in accordance with the
/home/saulius/struct/COD-crude-data/automatic-downloads/DataCite-retrospective/ACS/depositions/lib/dictionaries/cif_core.dic
dictionary named 'cif_core.dic' version 2.4.2 last updated on
2011-04-26.

data item '_exptl_crystal_density_meas' value 'not measured' was
changed to '?' -- the value is perceived as not measured.

Automatic conversion script
Id: cif_fix_values 6909 2019-04-08 15:41:33Z antanas 
;
_cod_original_sg_symbol_H-M P2(1)/n
_cod_database_code 4037562

loop_
_symmetry_equiv_pos_as_xyz
'x, y, z'
'-x+1/2, y+1/2, -z+1/2'
'-x, -y, -z'
'x-1/2, -y-1/2, z-1/2'

loop_
_atom_site_label
_atom_site_type_symbol
_atom_site_fract_x
_atom_site_fract_y
_atom_site_fract_z
_atom_site_U_iso_or_equiv
_atom_site_adp_type
_atom_site_occupancy
_atom_site_symmetry_multiplicity
_atom_site_calc_flag
_atom_site_refinement_flags
N1 N 0.40232(16) 0.6295(3) 0.41900(16) 0.0598(7) Uani 1 1 d .
O1 O 0.19393(11) 0.5639(2) 0.22462(12) 0.0545(6) Uani 1 1 d .
C1 C 0.35195(18) 0.5633(3) 0.36009(18) 0.0519(8) Uani 1 1 d .
C2 C 0.25535(18) 0.5212(3) 0.37079(19) 0.0545(8) Uani 1 1 d .
H2 H 0.2431 0.4907 0.4263 0.065 Uiso 1 1 calc R
C3 C 0.18357(18) 0.5218(3) 0.31002(18) 0.0488(7) Uani 1 1 d .
C4 C 0.08546(18) 0.4907(3) 0.31525(19) 0.0505(7) Uani 1 1 d .
C5 C 0.0371(2) 0.4477(3) 0.3850(2) 0.0628(9) Uani 1 1 d .
H5 H 0.0679 0.4329 0.4402 0.075 Uiso 1 1 calc R
C6 C -0.0587(2) 0.4271(4) 0.3702(3) 0.0724(10) Uani 1 1 d .
H6 H -0.0928 0.3993 0.4162 0.087 Uiso 1 1 calc R
C7 C -0.1037(2) 0.4480(4) 0.2873(3) 0.0749(10) Uani 1 1 d .
H7 H -0.1678 0.4327 0.2784 0.090 Uiso 1 1 calc R
C8 C -0.05604(19) 0.4905(3) 0.2184(2) 0.0653(9) Uani 1 1 d .
H8 H -0.0867 0.5037 0.1630 0.078 Uiso 1 1 calc R
C9 C 0.03975(18) 0.5134(3) 0.23341(19) 0.0522(8) Uani 1 1 d .
C10 C 0.10758(17) 0.5636(3) 0.17560(19) 0.0523(8) Uani 1 1 d .
C11 C 0.09625(19) 0.6100(3) 0.09340(19) 0.0563(8) Uani 1 1 d .
H11 H 0.0351 0.6076 0.0678 0.068 Uiso 1 1 calc R
C12 C 0.16477(19) 0.6637(3) 0.03781(18) 0.0534(8) Uani 1 1 d .
C13 C 0.1339(2) 0.7313(4) -0.03907(19) 0.0704(10) Uani 1 1 d .
H13 H 0.0700 0.7433 -0.0525 0.084 Uiso 1 1 calc R
C14 C 0.1950(3) 0.7807(4) -0.0955(2) 0.0808(11) Uani 1 1 d .
H14 H 0.1724 0.8257 -0.1464 0.097 Uiso 1 1 calc R
C15 C 0.2901(3) 0.7640(4) -0.0770(2) 0.0754(10) Uani 1 1 d .
H15 H 0.3319 0.7961 -0.1156 0.091 Uiso 1 1 calc R
C16 C 0.3222(2) 0.6993(3) -0.0007(2) 0.0668(9) Uani 1 1 d .
H16 H 0.3862 0.6887 0.0126 0.080 Uiso 1 1 calc R
C17 C 0.2613(2) 0.6503(3) 0.05595(19) 0.0600(8) Uani 1 1 d .
H17 H 0.2846 0.6074 0.1074 0.072 Uiso 1 1 calc R
C18 C 0.39723(18) 0.5239(3) 0.27988(18) 0.0517(8) Uani 1 1 d .
C19 C 0.3765(2) 0.4022(3) 0.2375(2) 0.0628(9) Uani 1 1 d .
H19 H 0.3314 0.3451 0.2580 0.075 Uiso 1 1 calc R
C20 C 0.4219(3) 0.3647(4) 0.1650(2) 0.0761(10) Uani 1 1 d .
H20 H 0.4079 0.2824 0.1371 0.091 Uiso 1 1 calc R
C21 C 0.4875(2) 0.4491(4) 0.1344(2) 0.0784(11) Uani 1 1 d .
H21 H 0.5182 0.4240 0.0856 0.094 Uiso 1 1 calc R
C22 C 0.5084(2) 0.5706(4) 0.1754(2) 0.0753(10) Uani 1 1 d .
H22 H 0.5529 0.6279 0.1541 0.090 Uiso 1 1 calc R
C23 C 0.4640(2) 0.6078(4) 0.2475(2) 0.0648(9) Uani 1 1 d .
H23 H 0.4786 0.6901 0.2752 0.078 Uiso 1 1 calc R
C24 C 0.36146(19) 0.6766(3) 0.49507(19) 0.0572(8) Uani 1 1 d .
C25 C 0.2952(2) 0.7781(4) 0.4905(2) 0.0691(9) Uani 1 1 d .
H25 H 0.2751 0.8151 0.4362 0.083 Uiso 1 1 calc R
C26 C 0.2584(2) 0.8254(4) 0.5650(2) 0.0750(10) Uani 1 1 d .
H26 H 0.2133 0.8936 0.5610 0.090 Uiso 1 1 calc R
C27 C 0.2885(3) 0.7715(4) 0.6453(2) 0.0799(11) Uani 1 1 d .
H27 H 0.2632 0.8019 0.6959 0.096 Uiso 1 1 calc R
C28 C 0.3557(3) 0.6729(4) 0.6504(2) 0.0814(11) Uani 1 1 d .
H28 H 0.3762 0.6368 0.7048 0.098 Uiso 1 1 calc R
C29 C 0.3934(2) 0.6264(4) 0.5765(2) 0.0697(10) Uani 1 1 d .
H29 H 0.4404 0.5612 0.5812 0.084 Uiso 1 1 calc R

loop_
_atom_site_aniso_label
_atom_site_aniso_U_11
_atom_site_aniso_U_22
_atom_site_aniso_U_33
_atom_site_aniso_U_23
_atom_site_aniso_U_13
_atom_site_aniso_U_12
N1 0.0466(14) 0.069(2) 0.0616(16) 0.0002(14) -0.0058(12) -0.0067(12)
O1 0.0426(11) 0.0639(15) 0.0554(12) 0.0065(10) -0.0060(9) -0.0022(9)
C1 0.0455(16) 0.054(2) 0.0548(17) 0.0066(15) -0.0064(14) -0.0051(14)
C2 0.0458(16) 0.060(2) 0.0567(17) 0.0084(15) -0.0010(14) -0.0047(13)
C3 0.0466(16) 0.0452(19) 0.0545(17) 0.0018(14) 0.0027(14) -0.0044(12)
C4 0.0415(15) 0.0458(19) 0.0642(19) -0.0039(15) 0.0044(14) -0.0021(12)
C5 0.0541(18) 0.058(2) 0.077(2) 0.0020(17) 0.0067(16) -0.0017(15)
C6 0.0550(19) 0.067(2) 0.098(3) -0.003(2) 0.0204(19) -0.0043(17)
C7 0.0440(17) 0.071(3) 0.110(3) -0.010(2) 0.009(2) -0.0034(16)
C8 0.0459(17) 0.062(2) 0.087(2) -0.0062(18) -0.0046(17) -0.0002(15)
C9 0.0433(16) 0.0465(19) 0.0665(19) -0.0087(15) 0.0023(14) 0.0001(13)
C10 0.0390(15) 0.053(2) 0.0624(19) -0.0052(15) -0.0087(14) 0.0044(13)
C11 0.0469(16) 0.058(2) 0.0613(19) -0.0062(16) -0.0088(14) 0.0062(13)
C12 0.0537(18) 0.052(2) 0.0533(17) -0.0065(15) -0.0039(14) 0.0066(14)
C13 0.067(2) 0.084(3) 0.058(2) 0.0032(18) -0.0096(16) 0.0146(18)
C14 0.090(3) 0.088(3) 0.062(2) 0.020(2) -0.0046(19) 0.015(2)
C15 0.089(3) 0.073(3) 0.065(2) 0.0058(19) 0.0138(18) 0.001(2)
C16 0.0650(19) 0.071(3) 0.065(2) -0.0005(18) 0.0070(16) 0.0015(17)
C17 0.0599(19) 0.063(2) 0.0565(18) 0.0037(16) -0.0008(15) 0.0105(15)
C18 0.0455(16) 0.052(2) 0.0561(18) 0.0066(15) -0.0050(13) 0.0041(14)
C19 0.0610(19) 0.053(2) 0.074(2) 0.0093(18) 0.0003(16) 0.0018(15)
C20 0.085(2) 0.060(3) 0.083(2) -0.004(2) 0.007(2) 0.0148(19)
C21 0.081(2) 0.081(3) 0.075(2) 0.005(2) 0.0152(19) 0.024(2)
C22 0.064(2) 0.077(3) 0.087(3) 0.017(2) 0.0191(18) 0.0039(19)
C23 0.0568(18) 0.064(2) 0.074(2) 0.0077(17) 0.0059(16) -0.0005(16)
C24 0.0451(16) 0.064(2) 0.0612(19) -0.0010(16) -0.0042(14) -0.0132(15)
C25 0.0618(19) 0.076(3) 0.068(2) 0.0095(19) 0.0006(16) -0.0027(18)
C26 0.073(2) 0.072(3) 0.082(3) -0.003(2) 0.0136(19) -0.0015(18)
C27 0.086(3) 0.086(3) 0.069(2) -0.008(2) 0.017(2) -0.024(2)
C28 0.092(3) 0.092(3) 0.057(2) 0.005(2) -0.0100(19) -0.018(2)
C29 0.063(2) 0.077(3) 0.066(2) 0.0063(19) -0.0103(17) -0.0040(17)

loop_
_atom_type_symbol
_atom_type_description
_atom_type_scat_dispersion_real
_atom_type_scat_dispersion_imag
_atom_type_scat_source
C C 0.0033 0.0016 'International Tables Vol C Tables 4.2.6.8 and 6.1.1.4'
H H 0.0000 0.0000 'International Tables Vol C Tables 4.2.6.8 and 6.1.1.4'
N N 0.0061 0.0033 'International Tables Vol C Tables 4.2.6.8 and 6.1.1.4'
O O 0.0106 0.0060 'International Tables Vol C Tables 4.2.6.8 and 6.1.1.4'

loop_
_geom_angle_atom_site_label_1
_geom_angle_atom_site_label_2
_geom_angle_atom_site_label_3
_geom_angle
C1 N1 C24 119.5(2)
C3 O1 C10 110.1(2)
N1 C1 C2 123.1(3)
N1 C1 C18 116.8(2)
C2 C1 C18 120.0(2)
C3 C2 C1 127.2(3)
C3 C2 H2 116.4
C1 C2 H2 116.4
C2 C3 O1 121.4(2)
C2 C3 C4 131.4(3)
O1 C3 C4 107.2(2)
C9 C4 C5 121.0(3)
C9 C4 C3 107.8(2)
C5 C4 C3 131.2(3)
C4 C5 C6 118.2(3)
C4 C5 H5 120.9
C6 C5 H5 120.9
C5 C6 C7 120.4(3)
C5 C6 H6 119.8
C7 C6 H6 119.8
C8 C7 C6 121.5(3)
C8 C7 H7 119.2
C6 C7 H7 119.2
C7 C8 C9 118.2(3)
C7 C8 H8 120.9
C9 C8 H8 120.9
C4 C9 C8 120.7(3)
C4 C9 C10 108.3(2)
C8 C9 C10 131.0(3)
C11 C10 O1 122.6(3)
C11 C10 C9 130.8(3)
O1 C10 C9 106.5(2)
C10 C11 C12 129.8(3)
C10 C11 H11 115.1
C12 C11 H11 115.1
C13 C12 C17 117.0(3)
C13 C12 C11 119.0(3)
C17 C12 C11 124.0(3)
C14 C13 C12 121.8(3)
C14 C13 H13 119.1
C12 C13 H13 119.1
C13 C14 C15 120.2(3)
C13 C14 H14 119.9
C15 C14 H14 119.9
C16 C15 C14 119.0(3)
C16 C15 H15 120.5
C14 C15 H15 120.5
C17 C16 C15 120.9(3)
C17 C16 H16 119.5
C15 C16 H16 119.5
C16 C17 C12 121.1(3)
C16 C17 H17 119.5
C12 C17 H17 119.5
C19 C18 C23 118.6(3)
C19 C18 C1 121.4(3)
C23 C18 C1 120.0(3)
C20 C19 C18 120.7(3)
C20 C19 H19 119.7
C18 C19 H19 119.7
C21 C20 C19 119.7(3)
C21 C20 H20 120.1
C19 C20 H20 120.1
C20 C21 C22 120.3(3)
C20 C21 H21 119.8
C22 C21 H21 119.8
C23 C22 C21 120.1(3)
C23 C22 H22 120.0
C21 C22 H22 120.0
C22 C23 C18 120.6(3)
C22 C23 H23 119.7
C18 C23 H23 119.7
C25 C24 C29 118.8(3)
C25 C24 N1 121.7(3)
C29 C24 N1 119.4(3)
C26 C25 C24 121.0(3)
C26 C25 H25 119.5
C24 C25 H25 119.5
C27 C26 C25 119.6(3)
C27 C26 H26 120.2
C25 C26 H26 120.2
C28 C27 C26 119.6(3)
C28 C27 H27 120.2
C26 C27 H27 120.2
C27 C28 C29 121.1(3)
C27 C28 H28 119.5
C29 C28 H28 119.5
C28 C29 C24 119.9(3)
C28 C29 H29 120.1
C24 C29 H29 120.1

loop_
_geom_bond_atom_site_label_1
_geom_bond_atom_site_label_2
_geom_bond_distance
N1 C1 1.284(3)
N1 C24 1.421(4)
O1 C3 1.388(3)
O1 C10 1.393(3)
C1 C2 1.468(4)
C1 C18 1.485(4)
C2 C3 1.328(4)
C2 H2 0.9300
C3 C4 1.449(4)
C4 C9 1.380(4)
C4 C5 1.385(4)
C5 C6 1.388(4)
C5 H5 0.9300
C6 C7 1.389(5)
C6 H6 0.9300
C7 C8 1.367(4)
C7 H7 0.9300
C8 C9 1.392(4)
C8 H8 0.9300
C9 C10 1.454(4)
C10 C11 1.333(4)
C11 C12 1.451(4)
C11 H11 0.9300
C12 C13 1.390(4)
C12 C17 1.395(4)
C13 C14 1.368(4)
C13 H13 0.9300
C14 C15 1.380(4)
C14 H14 0.9300
C15 C16 1.373(4)
C15 H15 0.9300
C16 C17 1.367(4)
C16 H16 0.9300
C17 H17 0.9300
C18 C19 1.382(4)
C18 C23 1.386(4)
C19 C20 1.380(4)
C19 H19 0.9300
C20 C21 1.367(5)
C20 H20 0.9300
C21 C22 1.373(5)
C21 H21 0.9300
C22 C23 1.368(4)
C22 H22 0.9300
C23 H23 0.9300
C24 C25 1.377(4)
C24 C29 1.380(4)
C25 C26 1.375(4)
C25 H25 0.9300
C26 C27 1.373(5)
C26 H26 0.9300
C27 C28 1.366(5)
C27 H27 0.9300
C28 C29 1.369(4)
C28 H28 0.9300
C29 H29 0.9300

loop_
_geom_torsion_atom_site_label_1
_geom_torsion_atom_site_label_2
_geom_torsion_atom_site_label_3
_geom_torsion_atom_site_label_4
_geom_torsion
C24 N1 C1 C2 -6.2(4)
C24 N1 C1 C18 176.5(3)
N1 C1 C2 C3 140.6(3)
C18 C1 C2 C3 -42.2(5)
C1 C2 C3 O1 0.7(5)
C1 C2 C3 C4 -175.6(3)
C10 O1 C3 C2 -176.1(3)
C10 O1 C3 C4 1.0(3)
C2 C3 C4 C9 177.3(3)
O1 C3 C4 C9 0.6(3)
C2 C3 C4 C5 -1.8(6)
O1 C3 C4 C5 -178.4(3)
C9 C4 C5 C6 0.4(4)
C3 C4 C5 C6 179.3(3)
C4 C5 C6 C7 0.7(5)
C5 C6 C7 C8 -0.8(5)
C6 C7 C8 C9 -0.3(5)
C5 C4 C9 C8 -1.5(4)
C3 C4 C9 C8 179.4(3)
C5 C4 C9 C10 177.3(3)
C3 C4 C9 C10 -1.9(3)
C7 C8 C9 C4 1.5(5)
C7 C8 C9 C10 -177.0(3)
C3 O1 C10 C11 174.5(3)
C3 O1 C10 C9 -2.1(3)
C4 C9 C10 C11 -173.8(3)
C8 C9 C10 C11 4.8(6)
C4 C9 C10 O1 2.5(3)
C8 C9 C10 O1 -178.9(3)
O1 C10 C11 C12 2.1(5)
C9 C10 C11 C12 177.8(3)
C10 C11 C12 C13 -167.0(3)
C10 C11 C12 C17 13.9(5)
C17 C12 C13 C14 1.1(5)
C11 C12 C13 C14 -178.1(3)
C12 C13 C14 C15 0.1(6)
C13 C14 C15 C16 -1.1(5)
C14 C15 C16 C17 0.8(5)
C15 C16 C17 C12 0.4(5)
C13 C12 C17 C16 -1.4(4)
C11 C12 C17 C16 177.8(3)
N1 C1 C18 C19 144.5(3)
C2 C1 C18 C19 -32.9(4)
N1 C1 C18 C23 -33.5(4)
C2 C1 C18 C23 149.2(3)
C23 C18 C19 C20 0.6(5)
C1 C18 C19 C20 -177.4(3)
C18 C19 C20 C21 -0.5(5)
C19 C20 C21 C22 0.0(5)
C20 C21 C22 C23 0.4(5)
C21 C22 C23 C18 -0.3(5)
C19 C18 C23 C22 -0.2(4)
C1 C18 C23 C22 177.9(3)
C1 N1 C24 C25 -68.5(4)
C1 N1 C24 C29 116.0(3)
C29 C24 C25 C26 -2.6(5)
N1 C24 C25 C26 -178.0(3)
C24 C25 C26 C27 0.4(5)
C25 C26 C27 C28 1.0(5)
C26 C27 C28 C29 -0.3(6)
C27 C28 C29 C24 -1.9(5)
C25 C24 C29 C28 3.3(5)
N1 C24 C29 C28 178.8(3)
